data_4315969
loop_
_publ_author_name
'Leslie D. Field'
'Hsiu L. Li'
'Scott J. Dalgarno'

_publ_section_title
;
 Side-on Bound Diazene and Hydrazine Complexes of Ruthenium
;
_journal_name_full 'Inorganic Chemistry'
_journal_page_first 6214
_journal_page_last 6221
_journal_paper_doi 10.1021/ic100821u
_journal_volume 49
_journal_year 2010
_chemical_formula_sum 'C20 H52 Cl2 N2 P4 Ru'
_chemical_formula_weight 616.49
_chemical_name_common LHL2092
_chemical_name_systematic
;
 ?
;
_space_group_IT_number 14
_symmetry_cell_setting monoclinic
_symmetry_space_group_name_Hall '-P 2yn'
_symmetry_space_group_name_H-M 'P 1 21/n 1'
_atom_sites_solution_hydrogens geom
_atom_sites_solution_primary direct
_atom_sites_solution_secondary difmap
_audit_creation_method SHELXL-97
_cell_angle_alpha 90.00
_cell_angle_beta 97.253(5)
_cell_angle_gamma 90.00
_cell_formula_units_Z 4
_cell_length_a 10.3779(13)
_cell_length_b 15.102(2)
_cell_length_c 22.205(3)
_cell_measurement_reflns_used 4121
_cell_measurement_temperature 100(2)
_cell_measurement_theta_max 23.02
_cell_measurement_theta_min 2.85
_cell_volume 3452.3(8)
_computing_cell_refinement 'SAINT (Bruker, 1998)'
_computing_data_collection 'Apex II'
_computing_data_reduction 'SAINT (Bruker, 1998)'
_computing_molecular_graphics 'XSeed (Barbour, 2001)'
_computing_publication_material 'local program'
_computing_structure_refinement 'SHELXL-97 (Sheldrick, 1997)'
_computing_structure_solution 'SHELXS-97 (Sheldrick, 1990)'
_diffrn_ambient_temperature 100(2)
_diffrn_measured_fraction_theta_full 0.991
_diffrn_measured_fraction_theta_max 0.991
_diffrn_measurement_device_type 'Bruker Nonius X8 Apex II CCD Diffractometer''
_diffrn_measurement_method '\f and \w scans''
_diffrn_radiation_monochromator graphite
_diffrn_radiation_source 'fine-focus sealed tube'
_diffrn_radiation_type MoK\a
_diffrn_radiation_wavelength 0.71073
_diffrn_reflns_av_R_equivalents 0.0577
_diffrn_reflns_av_sigmaI/netI 0.0595
_diffrn_reflns_limit_h_max 12
_diffrn_reflns_limit_h_min -12
_diffrn_reflns_limit_k_max 17
_diffrn_reflns_limit_k_min -17
_diffrn_reflns_limit_l_max 26
_diffrn_reflns_limit_l_min -25
_diffrn_reflns_number 23622
_diffrn_reflns_theta_full 24.73
_diffrn_reflns_theta_max 24.73
_diffrn_reflns_theta_min 2.48
_exptl_absorpt_coefficient_mu 0.804
_exptl_absorpt_correction_T_max 0.8558
_exptl_absorpt_correction_T_min 0.7945
_exptl_absorpt_correction_type multi-scan
_exptl_absorpt_process_details Bruker-SADABS
_exptl_crystal_density_diffrn 1.186
_exptl_crystal_density_method 'not measured'
_exptl_crystal_F_000 1296
_exptl_crystal_size_max 0.30
_exptl_crystal_size_mid 0.25
_exptl_crystal_size_min 0.20
_refine_diff_density_max 0.706
_refine_diff_density_min -0.447
_refine_diff_density_rms 0.093
_refine_ls_extinction_method none
_refine_ls_goodness_of_fit_ref 0.985
_refine_ls_hydrogen_treatment constr
_refine_ls_matrix_type full
_refine_ls_number_parameters 270
_refine_ls_number_reflns 5845
_refine_ls_number_restraints 4
_refine_ls_restrained_S_all 0.985
_refine_ls_R_factor_all 0.0580
_refine_ls_R_factor_gt 0.0420
_refine_ls_shift/su_max 0.001
_refine_ls_shift/su_mean 0.000
_refine_ls_structure_factor_coef Fsqd
_refine_ls_weighting_details 'calc w=1/[\s^2^(Fo^2^)+(0.0661P)^2^+0.0000P] where P=(Fo^2^+2Fc^2^)/3'
_refine_ls_weighting_scheme calc
_refine_ls_wR_factor_gt 0.1100
_refine_ls_wR_factor_ref 0.1158
_reflns_number_gt 4385
_reflns_number_total 5845
_reflns_threshold_expression >2sigma(I)
_cod_data_source_file ic100821u_si_001.cif
_cod_data_source_block LHL2092
_cod_original_cell_volume 3452.2(8)
_cod_database_code 4315969

loop_
_symmetry_equiv_pos_as_xyz
'x, y, z'
'-x+1/2, y+1/2, -z+1/2'
'-x, -y, -z'
'x-1/2, -y-1/2, z-1/2'

loop_
_atom_site_label
_atom_site_type_symbol
_atom_site_fract_x
_atom_site_fract_y
_atom_site_fract_z
_atom_site_U_iso_or_equiv
_atom_site_adp_type
_atom_site_occupancy
_atom_site_symmetry_multiplicity
_atom_site_calc_flag
_atom_site_refinement_flags
_atom_site_disorder_assembly
_atom_site_disorder_group
Ru1 Ru 0.74913(3) 0.98883(2) 0.168540(15) 0.02368(12) Uani 1 1 d . . .
C1 C 0.3610(4) 1.0089(3) 0.2745(2) 0.0369(11) Uani 1 1 d . . .
H1A H 0.3286 0.9494 0.2820 0.055 Uiso 1 1 calc R . .
H1B H 0.2881 1.0505 0.2689 0.055 Uiso 1 1 calc R . .
H1C H 0.4227 1.0275 0.3093 0.055 Uiso 1 1 calc R . .
P2 P 0.57278(10) 0.93363(7) 0.21655(5) 0.0269(3) Uani 1 1 d . . .
N2 N 0.5467(3) 1.1205(2) 0.09165(16) 0.0344(9) Uani 1 1 d D . .
C2 C 0.4304(4) 1.0075(3) 0.2163(2) 0.0325(11) Uani 1 1 d . . .
H2A H 0.4586 1.0686 0.2086 0.039 Uiso 1 1 calc R . .
H2B H 0.3656 0.9904 0.1817 0.039 Uiso 1 1 calc R . .
P3 P 0.79225(11) 0.86546(7) 0.11506(5) 0.0277(3) Uani 1 1 d . . .
N1 N 0.6122(3) 1.0351(2) 0.08960(15) 0.0275(8) Uani 1 1 d D . .
C3 C 0.3777(4) 0.7970(3) 0.2203(2) 0.0413(12) Uani 1 1 d . . .
H3A H 0.3908 0.8006 0.2647 0.062 Uiso 1 1 calc R . .
H3B H 0.3561 0.7359 0.2079 0.062 Uiso 1 1 calc R . .
H3C H 0.3064 0.8363 0.2043 0.062 Uiso 1 1 calc R . .
P4 P 0.92094(10) 1.05103(7) 0.12353(5) 0.0292(3) Uani 1 1 d . . .
C4 C 0.5029(4) 0.8253(3) 0.19522(19) 0.0334(10) Uani 1 1 d . . .
H4A H 0.4856 0.8234 0.1504 0.040 Uiso 1 1 calc R . .
H4B H 0.5700 0.7801 0.2077 0.040 Uiso 1 1 calc R . .
Cl5 Cl 0.71174(10) 1.13101(6) 0.22074(5) 0.0306(3) Uani 1 1 d . . .
C5 C 0.6350(4) 0.9214(3) 0.29742(18) 0.0311(10) Uani 1 1 d . . .
H5A H 0.6377 0.9799 0.3176 0.037 Uiso 1 1 calc R . .
H5B H 0.5764 0.8824 0.3174 0.037 Uiso 1 1 calc R . .
Cl6 Cl 1.32855(10) 0.94811(7) 0.05801(5) 0.0313(3) Uani 1 1 d . . .
C6 C 0.7710(4) 0.8815(3) 0.30389(19) 0.0331(10) Uani 1 1 d . . .
H6A H 0.7660 0.8188 0.2908 0.040 Uiso 1 1 calc R . .
H6B H 0.8096 0.8835 0.3470 0.040 Uiso 1 1 calc R . .
P7 P 0.87416(11) 0.94389(7) 0.25704(5) 0.0286(3) Uani 1 1 d . . .
C7 C 0.9234(7) 1.0353(4) 0.3723(3) 0.084(2) Uani 1 1 d . . .
H7A H 0.8296 1.0328 0.3740 0.126 Uiso 1 1 calc R . .
H7B H 0.9587 1.0901 0.3914 0.126 Uiso 1 1 calc R . .
H7C H 0.9654 0.9843 0.3939 0.126 Uiso 1 1 calc R . .
C8 C 0.9485(5) 1.0333(3) 0.3081(2) 0.0428(12) Uani 1 1 d . . .
H8A H 1.0438 1.0301 0.3080 0.051 Uiso 1 1 calc R . .
H8B H 0.9195 1.0907 0.2896 0.051 Uiso 1 1 calc R . .
C9 C 1.0701(5) 0.8310(3) 0.3186(2) 0.0560(15) Uani 1 1 d . . .
H9A H 1.0955 0.8795 0.3470 0.084 Uiso 1 1 calc R . .
H9B H 1.1465 0.7947 0.3138 0.084 Uiso 1 1 calc R . .
H9C H 1.0043 0.7943 0.3346 0.084 Uiso 1 1 calc R . .
C10 C 1.0149(4) 0.8687(3) 0.2579(2) 0.0373(11) Uani 1 1 d . . .
H10A H 0.9890 0.8187 0.2301 0.045 Uiso 1 1 calc R . .
H10B H 1.0851 0.9012 0.2410 0.045 Uiso 1 1 calc R . .
C11 C 1.1716(4) 1.1356(3) 0.1410(2) 0.0459(13) Uani 1 1 d . . .
H11A H 1.1952 1.0989 0.1077 0.069 Uiso 1 1 calc R . .
H11B H 1.2484 1.1450 0.1709 0.069 Uiso 1 1 calc R . .
H11C H 1.1388 1.1929 0.1250 0.069 Uiso 1 1 calc R . .
C12 C 1.0659(4) 1.0887(3) 0.1716(2) 0.0438(12) Uani 1 1 d . . .
H12A H 1.0380 1.1294 0.2024 0.053 Uiso 1 1 calc R . .
H12B H 1.1060 1.0366 0.1937 0.053 Uiso 1 1 calc R . .
C13 C 0.8632(4) 1.2318(3) 0.1001(2) 0.0457(13) Uani 1 1 d . . .
H13A H 0.7863 1.2263 0.1212 0.069 Uiso 1 1 calc R . .
H13B H 0.8484 1.2780 0.0689 0.069 Uiso 1 1 calc R . .
H13C H 0.9385 1.2477 0.1293 0.069 Uiso 1 1 calc R . .
C14 C 0.8889(4) 1.1441(3) 0.0702(2) 0.0378(11) Uani 1 1 d . . .
H14A H 0.9644 1.1512 0.0475 0.045 Uiso 1 1 calc R . .
H14B H 0.8127 1.1292 0.0405 0.045 Uiso 1 1 calc R . .
C15 C 0.9777(5) 0.9687(3) 0.0718(3) 0.0518(14) Uani 1 1 d . . .
H15A H 0.9312 0.9776 0.0305 0.062 Uiso 1 1 calc R . .
H15B H 1.0716 0.9778 0.0698 0.062 Uiso 1 1 calc R . .
C16 C 0.9565(5) 0.8774(3) 0.0915(3) 0.0504(14) Uani 1 1 d . . .
H16A H 1.0229 0.8620 0.1259 0.060 Uiso 1 1 calc R . .
H16B H 0.9659 0.8360 0.0578 0.060 Uiso 1 1 calc R . .
C17 C 0.9039(5) 0.6892(3) 0.1343(2) 0.0486(13) Uani 1 1 d . . .
H17A H 0.8995 0.6815 0.0902 0.073 Uiso 1 1 calc R . .
H17B H 0.8923 0.6318 0.1534 0.073 Uiso 1 1 calc R . .
H17C H 0.9887 0.7139 0.1503 0.073 Uiso 1 1 calc R . .
C18 C 0.7953(4) 0.7532(3) 0.14838(19) 0.0340(11) Uani 1 1 d . . .
H18A H 0.8016 0.7597 0.1930 0.041 Uiso 1 1 calc R . .
H18B H 0.7107 0.7247 0.1347 0.041 Uiso 1 1 calc R . .
C19 C 0.7160(5) 0.7668(3) 0.0056(2) 0.0517(14) Uani 1 1 d . . .
H19A H 0.8064 0.7687 -0.0028 0.078 Uiso 1 1 calc R . .
H19B H 0.6579 0.7664 -0.0328 0.078 Uiso 1 1 calc R . .
H19C H 0.7020 0.7131 0.0287 0.078 Uiso 1 1 calc R . .
C20 C 0.6871(4) 0.8497(3) 0.04325(19) 0.0408(12) Uani 1 1 d . . .
H20A H 0.5961 0.8459 0.0521 0.049 Uiso 1 1 calc R . .
H20B H 0.6940 0.9029 0.0178 0.049 Uiso 1 1 calc R . .
H2N H 0.6616 1.0157 0.0645 0.049 Uiso 1 1 d RD . .
H4N H 0.5820 1.1527 0.1201 0.049 Uiso 1 1 d RD . .
H3N H 0.4643 1.1202 0.0936 0.049 Uiso 1 1 d RD . .
H1N H 0.5399 1.0064 0.0841 0.049 Uiso 1 1 d RD . .

loop_
_atom_site_aniso_label
_atom_site_aniso_U_11
_atom_site_aniso_U_22
_atom_site_aniso_U_33
_atom_site_aniso_U_23
_atom_site_aniso_U_13
_atom_site_aniso_U_12
Ru1 0.0217(2) 0.02057(19) 0.0289(2) 0.00029(14) 0.00391(14) -0.00078(14)
C1 0.022(2) 0.047(3) 0.042(3) -0.002(2) 0.005(2) 0.001(2)
P2 0.0263(6) 0.0243(6) 0.0304(6) 0.0011(5) 0.0052(5) -0.0022(5)
N2 0.031(2) 0.0249(19) 0.047(2) 0.0001(16) 0.0034(17) 0.0030(16)
C2 0.026(2) 0.034(2) 0.038(3) 0.0021(19) 0.005(2) -0.0013(19)
P3 0.0307(6) 0.0216(6) 0.0317(6) -0.0008(4) 0.0070(5) -0.0021(5)
N1 0.0193(18) 0.0258(19) 0.038(2) -0.0025(15) 0.0049(15) 0.0030(15)
C3 0.038(3) 0.033(3) 0.055(3) 0.003(2) 0.011(2) -0.009(2)
P4 0.0218(6) 0.0253(6) 0.0418(7) -0.0021(5) 0.0087(5) -0.0024(5)
C4 0.035(3) 0.027(2) 0.039(3) 0.0007(19) 0.004(2) -0.005(2)
Cl5 0.0338(6) 0.0248(5) 0.0338(6) -0.0038(4) 0.0067(5) 0.0010(5)
C5 0.035(3) 0.030(2) 0.029(2) 0.0014(18) 0.006(2) 0.003(2)
Cl6 0.0243(6) 0.0367(6) 0.0335(6) 0.0009(5) 0.0057(4) -0.0036(5)
C6 0.043(3) 0.027(2) 0.029(2) 0.0047(18) 0.002(2) 0.003(2)
P7 0.0275(6) 0.0250(6) 0.0328(6) 0.0000(5) 0.0018(5) 0.0015(5)
C7 0.124(6) 0.072(4) 0.056(4) -0.019(3) 0.006(4) -0.026(4)
C8 0.048(3) 0.035(3) 0.042(3) -0.002(2) -0.008(2) 0.004(2)
C9 0.047(3) 0.057(3) 0.063(4) 0.024(3) 0.000(3) 0.017(3)
C10 0.037(3) 0.031(2) 0.042(3) -0.003(2) -0.003(2) 0.003(2)
C11 0.026(3) 0.038(3) 0.072(4) 0.005(2) -0.002(2) -0.008(2)
C12 0.031(3) 0.040(3) 0.056(3) 0.011(2) -0.009(2) -0.008(2)
C13 0.035(3) 0.040(3) 0.063(4) 0.014(2) 0.010(2) 0.006(2)
C14 0.030(3) 0.046(3) 0.037(3) 0.003(2) 0.003(2) -0.014(2)
C15 0.042(3) 0.043(3) 0.076(4) -0.012(3) 0.030(3) -0.008(2)
C16 0.047(3) 0.040(3) 0.072(4) -0.019(3) 0.036(3) -0.006(2)
C17 0.060(3) 0.036(3) 0.051(3) 0.002(2) 0.011(3) 0.017(2)
C18 0.044(3) 0.028(2) 0.032(3) 0.0040(19) 0.011(2) 0.008(2)
C19 0.078(4) 0.031(3) 0.041(3) -0.008(2) -0.013(3) 0.007(3)
C20 0.060(3) 0.026(2) 0.033(3) 0.0004(19) -0.004(2) 0.003(2)

loop_
_atom_type_symbol
_atom_type_description
_atom_type_scat_dispersion_real
_atom_type_scat_dispersion_imag
_atom_type_scat_source
C C 0.0033 0.0016 'International Tables Vol C Tables 4.2.6.8 and 6.1.1.4'
H H 0.0000 0.0000 'International Tables Vol C Tables 4.2.6.8 and 6.1.1.4'
N N 0.0061 0.0033 'International Tables Vol C Tables 4.2.6.8 and 6.1.1.4'
P P 0.1023 0.0942 'International Tables Vol C Tables 4.2.6.8 and 6.1.1.4'
Cl Cl 0.1484 0.1585 'International Tables Vol C Tables 4.2.6.8 and 6.1.1.4'
Ru Ru -1.2594 0.8363 'International Tables Vol C Tables 4.2.6.8 and 6.1.1.4'

loop_
_geom_angle_atom_site_label_1
_geom_angle_atom_site_label_2
_geom_angle_atom_site_label_3
_geom_angle
_geom_angle_site_symmetry_1
_geom_angle_site_symmetry_3
_geom_angle_publ_flag
N1 Ru1 P3 89.66(9) . . ?
N1 Ru1 P7 173.86(9) . . ?
P3 Ru1 P7 94.39(4) . . ?
N1 Ru1 P4 89.02(9) . . ?
P3 Ru1 P4 84.02(4) . . ?
P7 Ru1 P4 95.98(4) . . ?
N1 Ru1 P2 90.69(9) . . ?
P3 Ru1 P2 99.17(4) . . ?
P7 Ru1 P2 84.12(4) . . ?
P4 Ru1 P2 176.80(4) . . ?
N1 Ru1 Cl5 88.54(9) . . ?
P3 Ru1 Cl5 175.11(4) . . ?
P7 Ru1 Cl5 87.78(4) . . ?
P4 Ru1 Cl5 91.40(4) . . ?
P2 Ru1 Cl5 85.40(4) . . ?
C4 P2 C5 104.0(2) . . ?
C4 P2 C2 104.4(2) . . ?
C5 P2 C2 104.2(2) . . ?
C4 P2 Ru1 119.98(15) . . ?
C5 P2 Ru1 106.10(14) . . ?
C2 P2 Ru1 116.50(14) . . ?
C1 C2 P2 117.3(3) . . ?
C20 P3 C18 102.0(2) . . ?
C20 P3 C16 103.6(2) . . ?
C18 P3 C16 103.5(2) . . ?
C20 P3 Ru1 115.12(14) . . ?
C18 P3 Ru1 122.31(14) . . ?
C16 P3 Ru1 108.35(15) . . ?
N2 N1 Ru1 120.4(2) . . ?
C12 P4 C15 105.7(2) . . ?
C12 P4 C14 102.0(2) . . ?
C15 P4 C14 99.3(2) . . ?
C12 P4 Ru1 119.37(16) . . ?
C15 P4 Ru1 108.40(16) . . ?
C14 P4 Ru1 119.60(15) . . ?
C3 C4 P2 118.8(3) . . ?
C6 C5 P2 109.8(3) . . ?
C5 C6 P7 110.0(3) . . ?
C6 P7 C10 101.3(2) . . ?
C6 P7 C8 104.6(2) . . ?
C10 P7 C8 100.0(2) . . ?
C6 P7 Ru1 108.99(14) . . ?
C10 P7 Ru1 123.08(15) . . ?
C8 P7 Ru1 116.62(15) . . ?
C7 C8 P7 119.4(4) . . ?
C9 C10 P7 116.8(3) . . ?
C11 C12 P4 117.9(3) . . ?
C13 C14 P4 114.4(3) . . ?
C16 C15 P4 112.1(4) . . ?
C15 C16 P3 110.7(3) . . ?
C17 C18 P3 117.9(3) . . ?
C19 C20 P3 116.0(3) . . ?

loop_
_geom_bond_atom_site_label_1
_geom_bond_atom_site_label_2
_geom_bond_distance
_geom_bond_site_symmetry_2
_geom_bond_publ_flag
Ru1 N1 2.225(3) . ?
Ru1 P3 2.2837(11) . ?
Ru1 P7 2.3156(12) . ?
Ru1 P4 2.3474(11) . ?
Ru1 P2 2.3819(11) . ?
Ru1 Cl5 2.4937(10) . ?
C1 C2 1.557(6) . ?
P2 C4 1.827(4) . ?
P2 C5 1.839(4) . ?
P2 C2 1.851(4) . ?
N2 N1 1.461(4) . ?
P3 C20 1.831(4) . ?
P3 C18 1.848(4) . ?
P3 C16 1.854(5) . ?
C3 C4 1.538(6) . ?
P4 C12 1.823(4) . ?
P4 C15 1.840(5) . ?
P4 C14 1.840(4) . ?
C5 C6 1.524(6) . ?
C6 P7 1.843(4) . ?
P7 C10 1.848(4) . ?
P7 C8 1.866(4) . ?
C7 C8 1.481(7) . ?
C9 C10 1.510(6) . ?
C11 C12 1.535(6) . ?
C13 C14 1.520(6) . ?
C15 C16 1.470(6) . ?
C17 C18 1.546(6) . ?
C19 C20 1.555(6) . ?

loop_
_platon_squeeze_void_nr
_platon_squeeze_void_average_x
_platon_squeeze_void_average_y
_platon_squeeze_void_average_z
_platon_squeeze_void_volume
_platon_squeeze_void_count_electrons
_platon_squeeze_void_content
1 -0.012 0.000 0.500 388 209 ' '
2 -0.013 0.500 0.000 388 209 ' '
